data_4309404
loop_
_publ_author_name
'Konrad T. Szacilowski'
'Puhui Xie'
'Aramice Y. S. Malkhasian'
'Mary Jane Heeg'
'Manawadevi Y. Udugala-Ganehenege'
'Lowell E. Wenger'
'John F. Endicott'

_publ_contact_author_address
;    Department of Chemistry
     Wayne State University
     Detroit, Michigan 48202
;
_publ_contact_author_name '    Prof. John Endicott'
_publ_section_title
;
Solid-State Structures and Magnetic Properties of Halide-Bridged,
Face-to-Face Bis-Nickel(II)-Macrocyclic Ligand Complexes: Ligand-Mediated
Interchanges of Electronic Configuration
;
_journal_name_full 'Inorganic Chemistry'
_journal_page_first 6019
_journal_page_last 6033
_journal_paper_doi 10.1021/ic050147x
_journal_volume 44
_journal_year 2005
_chemical_formula_sum 'C33 H65 Br Cl3 N8 Ni2 O12.5'
_chemical_formula_weight 1077.61
_chemical_name_systematic
; 
 ? 
;
_space_group_IT_number 14
_symmetry_cell_setting monoclinic
_symmetry_space_group_name_Hall '-P 2yn'
_symmetry_space_group_name_H-M 'P 1 21/n 1'
_atom_sites_solution_hydrogens geom
_atom_sites_solution_primary direct
_atom_sites_solution_secondary difmap
_audit_creation_method SHELXL-97
_cell_angle_alpha 90.00
_cell_angle_beta 102.474(7)
_cell_angle_gamma 90.00
_cell_formula_units_Z 4
_cell_length_a 11.253(2)
_cell_length_b 23.910(5)
_cell_length_c 17.381(4)
_cell_measurement_reflns_used 847
_cell_measurement_temperature 193(2)
_cell_measurement_theta_max 22.5
_cell_measurement_theta_min 3.0
_cell_volume 4566.1(16)
_computing_cell_refinement 'Bruker SAINT'
_computing_data_collection 'Bruker SMART'
_computing_data_reduction 'Bruker SAINT'
_computing_molecular_graphics SHELXTL-Plus
_computing_publication_material SHELXL-97
_computing_structure_refinement 'SHELXL-97 (Sheldrick, 1997)'
_computing_structure_solution 'SHELXS-97 (Sheldrick, 1997)'
_diffrn_ambient_temperature 193(2)
_diffrn_measured_fraction_theta_full 0.898
_diffrn_measured_fraction_theta_max 0.898
_diffrn_measurement_device_type 'Bruker P4/CCD'
_diffrn_measurement_method 'SMART CCD'
_diffrn_radiation_monochromator graphite
_diffrn_radiation_source 'fine-focus sealed tube'
_diffrn_radiation_type MoK\a
_diffrn_radiation_wavelength 0.71073
_diffrn_reflns_av_R_equivalents 0.085
_diffrn_reflns_av_sigmaI/netI 0.148
_diffrn_reflns_limit_h_max 14
_diffrn_reflns_limit_h_min -14
_diffrn_reflns_limit_k_max 31
_diffrn_reflns_limit_k_min 0
_diffrn_reflns_limit_l_max 22
_diffrn_reflns_limit_l_min 0
_diffrn_reflns_number 24088
_diffrn_reflns_theta_full 28.37
_diffrn_reflns_theta_max 28.37
_diffrn_reflns_theta_min 1.98
_exptl_absorpt_coefficient_mu 1.941
_exptl_absorpt_correction_T_max 0.8296
_exptl_absorpt_correction_T_min 0.6975
_exptl_absorpt_correction_type multi-scan
_exptl_crystal_colour orange
_exptl_crystal_density_diffrn 1.568
_exptl_crystal_density_method 'not measured'
_exptl_crystal_description rods
_exptl_crystal_F_000 2244
_exptl_crystal_size_max 0.20
_exptl_crystal_size_mid 0.10
_exptl_crystal_size_min 0.10
_refine_diff_density_max 2.349
_refine_diff_density_min -1.143
_refine_diff_density_rms 0.142
_refine_ls_extinction_method none
_refine_ls_goodness_of_fit_ref 0.953
_refine_ls_hydrogen_treatment mixed
_refine_ls_matrix_type full
_refine_ls_number_parameters 435
_refine_ls_number_reflns 10267
_refine_ls_number_restraints 0
_refine_ls_restrained_S_all 0.953
_refine_ls_R_factor_all 0.1769
_refine_ls_R_factor_gt 0.0924
_refine_ls_shift/su_max 0.002
_refine_ls_shift/su_mean 0.000
_refine_ls_structure_factor_coef Fsqd
_refine_ls_weighting_details 'calc w=1/[\s^2^(Fo^2^)+(0.1472P)^2^+0.0000P] where P=(Fo^2^+2Fc^2^)/3'
_refine_ls_weighting_scheme calc
_refine_ls_wR_factor_gt 0.2390
_refine_ls_wR_factor_ref 0.2681
_reflns_number_gt 4557
_reflns_number_total 10267
_reflns_threshold_expression >2sigma(I)
_cod_data_source_file ic050147xsi20050128_044126_6.cif
_cod_data_source_block pxie
_cod_depositor_comments
;
The following automatic conversions were performed:
'_symmetry_cell_setting' value 'Monoclinic' changed to 'monoclinic'
according to '/home/saulius/struct/CIF-dictionaries/cif_core.dic'
dictionary named 'cif_core.dic' version 2.4.1 from
2010-06-29.

'_exptl_absorpt_correction_type' value 'Multi-scan' changed
to 'multi-scan' according to
'/home/saulius/struct/CIF-dictionaries/cif_core.dic' dictionary named
'cif_core.dic' version 2.4.1 from 2010-06-29.

Automatic conversion script
Id: cif_fix_enum 1527 2010-12-29 10:47:43Z saulius 
;
_cod_original_cell_volume 4566.2(16)
_cod_original_formula_sum 'C33 H65 Br Cl3 N8 Ni2 O12.50'
_cod_database_code 4309404

loop_
_symmetry_equiv_pos_as_xyz
'x, y, z'
'-x+1/2, y+1/2, -z+1/2'
'-x, -y, -z'
'x-1/2, -y-1/2, z-1/2'

loop_
_atom_site_label
_atom_site_type_symbol
_atom_site_fract_x
_atom_site_fract_y
_atom_site_fract_z
_atom_site_U_iso_or_equiv
_atom_site_adp_type
_atom_site_occupancy
_atom_site_symmetry_multiplicity
_atom_site_calc_flag
_atom_site_refinement_flags
_atom_site_disorder_assembly
_atom_site_disorder_group
Ni1 Ni 0.48467(8) 0.11985(4) 0.67724(5) 0.0273(3) Uani 1 1 d . C .
Ni2 Ni 0.52008(9) 0.36354(4) 0.66742(6) 0.0382(3) Uani 1 1 d . . .
Br1 Br 0.50524(9) 0.22674(4) 0.65819(8) 0.0729(4) Uani 1 1 d . . .
N1 N 0.3048(5) 0.1172(3) 0.6191(3) 0.0376(15) Uani 1 1 d . C .
H01 H 0.2821 0.1538 0.6049 0.045 Uiso 1 1 calc R . .
N2 N 0.4524(6) 0.1356(3) 0.7877(4) 0.051(2) Uani 1 1 d . . .
H02 H 0.4627 0.1736 0.7982 0.061 Uiso 1 1 calc R A 1
N3 N 0.6606(6) 0.1085(3) 0.7331(4) 0.058(2) Uani 1 1 d . . .
H03 H 0.6707 0.0699 0.7343 0.069 Uiso 1 1 calc R B 1
N4 N 0.5214(6) 0.0964(3) 0.5722(4) 0.0427(16) Uani 1 1 d . . .
H04 H 0.5315 0.0578 0.5741 0.051 Uiso 1 1 calc R C .
C1 C 0.2180(7) 0.0963(3) 0.6660(5) 0.043(2) Uani 1 1 d . C .
H1 H 0.2447 0.0577 0.6838 0.051 Uiso 1 1 calc R . .
C2 C 0.0900(8) 0.0916(5) 0.6183(7) 0.079(4) Uani 1 1 d . . .
H2A H 0.0373 0.0765 0.6514 0.095 Uiso 1 1 calc R . .
H2B H 0.0887 0.0665 0.5735 0.095 Uiso 1 1 calc R . .
H2C H 0.0607 0.1286 0.5988 0.095 Uiso 1 1 calc R . .
C3 C 0.2256(6) 0.1314(3) 0.7397(5) 0.0347(18) Uani 1 1 d . . .
H3 H 0.1533 0.1203 0.7610 0.042 Uiso 1 1 calc R C .
C4 C 0.3374(8) 0.1178(4) 0.8061(5) 0.053(2) Uani 1 1 d . C .
H4 H 0.3409 0.0762 0.8125 0.063 Uiso 1 1 calc R . .
C5 C 0.3242(11) 0.1428(6) 0.8847(5) 0.111(5) Uani 1 1 d . . .
H5A H 0.4046 0.1458 0.9200 0.133 Uiso 1 1 calc R C .
H5B H 0.2720 0.1186 0.9088 0.133 Uiso 1 1 calc R . .
H5C H 0.2875 0.1800 0.8758 0.133 Uiso 1 1 calc R . .
C6 C 0.5527(13) 0.1028(6) 0.8468(9) 0.029(3) Uiso 0.50 1 d P C 1
H6A H 0.5540 0.1127 0.9022 0.035 Uiso 0.50 1 calc PR C 1
H6B H 0.5439 0.0618 0.8397 0.035 Uiso 0.50 1 calc PR C 1
C7 C 0.6608(15) 0.1245(7) 0.8205(9) 0.037(4) Uiso 0.50 1 d P C 1
H7A H 0.7353 0.1093 0.8552 0.045 Uiso 0.50 1 calc PR C 1
H7B H 0.6631 0.1657 0.8257 0.045 Uiso 0.50 1 calc PR C 1
C6' C 0.5763(15) 0.1298(7) 0.8388(10) 0.043(4) Uiso 0.50 1 d P C 2
H6'1 H 0.5881 0.0900 0.8544 0.051 Uiso 0.50 1 calc PR C 2
H6'2 H 0.5780 0.1515 0.8876 0.051 Uiso 0.50 1 calc PR C 2
C7' C 0.6887(17) 0.1485(8) 0.8050(11) 0.052(5) Uiso 0.50 1 d P C 2
H7'1 H 0.6852 0.1884 0.7896 0.062 Uiso 0.50 1 calc PR C 2
H7'2 H 0.7674 0.1401 0.8412 0.062 Uiso 0.50 1 calc PR C 2
C8 C 0.7542(7) 0.1293(4) 0.6917(7) 0.072(3) Uani 1 1 d . C .
H8A H 0.8358 0.1208 0.7242 0.086 Uiso 1 1 calc R . .
H8B H 0.7468 0.1704 0.6864 0.086 Uiso 1 1 calc R . .
C9 C 0.7439(7) 0.1041(4) 0.6118(6) 0.054(2) Uani 1 1 d . . .
H9A H 0.7455 0.0629 0.6173 0.065 Uiso 1 1 calc R C .
H9B H 0.8164 0.1152 0.5918 0.065 Uiso 1 1 calc R . .
C10 C 0.6316(8) 0.1202(4) 0.5513(5) 0.064(3) Uani 1 1 d . C .
H10A H 0.6246 0.1615 0.5485 0.076 Uiso 1 1 calc R . .
H10B H 0.6386 0.1063 0.4989 0.076 Uiso 1 1 calc R . .
C11 C 0.4103(9) 0.1079(6) 0.5119(5) 0.088(4) Uani 1 1 d . C .
H11A H 0.4138 0.0886 0.4621 0.106 Uiso 1 1 calc R . .
H11B H 0.4016 0.1485 0.5015 0.106 Uiso 1 1 calc R . .
C12 C 0.3044(8) 0.0862(5) 0.5443(5) 0.075(4) Uani 1 1 d . . .
H12A H 0.2268 0.0927 0.5059 0.090 Uiso 1 1 calc R C .
H12B H 0.3134 0.0455 0.5547 0.090 Uiso 1 1 calc R . .
C13 C 0.2075(7) 0.1946(3) 0.7191(4) 0.0328(17) Uani 1 1 d . C .
H13A H 0.2885 0.2114 0.7206 0.039 Uiso 1 1 calc R . .
H13B H 0.1600 0.1978 0.6642 0.039 Uiso 1 1 calc R . .
C14 C 0.1447(6) 0.2290(3) 0.7712(4) 0.0289(16) Uani 1 1 d . . .
C15 C 0.0376(8) 0.2084(4) 0.7879(6) 0.064(3) Uani 1 1 d . C .
H15 H 0.0081 0.1732 0.7665 0.076 Uiso 1 1 calc R . .
C16 C -0.0275(8) 0.2367(3) 0.8344(6) 0.056(3) Uani 1 1 d . . .
H16 H -0.0998 0.2211 0.8454 0.067 Uiso 1 1 calc R C .
C17 C 0.0133(8) 0.2870(3) 0.8640(5) 0.052(2) Uani 1 1 d . C .
H17 H -0.0315 0.3079 0.8945 0.062 Uiso 1 1 calc R . .
C18 C 0.1186(8) 0.3073(3) 0.8498(4) 0.041(2) Uani 1 1 d . . .
H18 H 0.1479 0.3421 0.8727 0.049 Uiso 1 1 calc R C .
C19 C 0.1863(7) 0.2795(3) 0.8029(4) 0.0318(17) Uani 1 1 d . C .
C20 C 0.3017(7) 0.3073(3) 0.7899(4) 0.0324(17) Uani 1 1 d . . .
H20A H 0.3346 0.2845 0.7518 0.039 Uiso 1 1 calc R C .
H20B H 0.3626 0.3067 0.8404 0.039 Uiso 1 1 calc R . .
N5 N 0.5125(5) 0.3742(3) 0.7758(4) 0.0440(17) Uani 1 1 d . C .
H05 H 0.5128 0.3386 0.7973 0.053 Uiso 1 1 calc R . .
N6 N 0.3452(6) 0.3546(3) 0.6298(4) 0.0461(17) Uani 1 1 d . C .
H06 H 0.3343 0.3160 0.6280 0.055 Uiso 1 1 calc R . .
N7 N 0.5353(6) 0.3608(4) 0.5582(4) 0.064(2) Uani 1 1 d . . .
H07 H 0.5480 0.3976 0.5446 0.077 Uiso 1 1 calc R . .
N8 N 0.6940(6) 0.3706(3) 0.7002(4) 0.0483(18) Uani 1 1 d . . .
H08 H 0.7131 0.4065 0.6861 0.058 Uiso 1 1 calc R . .
C21 C 0.4050(9) 0.4037(3) 0.7946(6) 0.057(3) Uani 1 1 d . . .
H21 H 0.3965 0.4403 0.7661 0.069 Uiso 1 1 calc R C .
C22 C 0.4130(10) 0.4159(4) 0.8811(6) 0.077(3) Uani 1 1 d . C .
H22A H 0.4232 0.3808 0.9109 0.092 Uiso 1 1 calc R . .
H22B H 0.3381 0.4345 0.8876 0.092 Uiso 1 1 calc R . .
H22C H 0.4827 0.4404 0.9008 0.092 Uiso 1 1 calc R . .
C23 C 0.2893(7) 0.3681(2) 0.7596(5) 0.0336(17) Uani 1 1 d . C .
H23 H 0.2225 0.3849 0.7819 0.040 Uiso 1 1 calc R . .
C24 C 0.2512(7) 0.3752(3) 0.6749(5) 0.048(2) Uani 1 1 d . . .
H24 H 0.2434 0.4165 0.6654 0.058 Uiso 1 1 calc R C .
C25 C 0.1269(8) 0.3505(4) 0.6399(5) 0.059(3) Uani 1 1 d . C .
H25A H 0.1302 0.3097 0.6463 0.071 Uiso 1 1 calc R . .
H25B H 0.1039 0.3597 0.5837 0.071 Uiso 1 1 calc R . .
H25C H 0.0666 0.3659 0.6671 0.071 Uiso 1 1 calc R . .
C26 C 0.3162(8) 0.3716(5) 0.5447(5) 0.075(4) Uani 1 1 d . . .
H26A H 0.3178 0.4128 0.5397 0.090 Uiso 1 1 calc R C .
H26B H 0.2345 0.3579 0.5183 0.090 Uiso 1 1 calc R . .
C27 C 0.4150(9) 0.3447(6) 0.5081(5) 0.092(4) Uani 1 1 d . C .
H27A H 0.4059 0.3035 0.5067 0.111 Uiso 1 1 calc R . .
H27B H 0.4082 0.3583 0.4535 0.111 Uiso 1 1 calc R . .
C28 C 0.6325(8) 0.3285(5) 0.5356(5) 0.069(3) Uani 1 1 d . . .
H28A H 0.6190 0.2883 0.5443 0.083 Uiso 1 1 calc R . .
H28B H 0.6281 0.3339 0.4785 0.083 Uiso 1 1 calc R . .
C29 C 0.7534(8) 0.3439(5) 0.5789(5) 0.072(3) Uani 1 1 d . . .
H29A H 0.7671 0.3841 0.5706 0.086 Uiso 1 1 calc R . .
H29B H 0.8148 0.3225 0.5580 0.086 Uiso 1 1 calc R . .
C30 C 0.7705(8) 0.3325(4) 0.6668(5) 0.051(2) Uani 1 1 d . . .
H30A H 0.7480 0.2933 0.6754 0.062 Uiso 1 1 calc R . .
H30B H 0.8569 0.3380 0.6932 0.062 Uiso 1 1 calc R . .
C31 C 0.7264(8) 0.3685(4) 0.7874(5) 0.057(3) Uani 1 1 d . C .
H31A H 0.7276 0.3293 0.8059 0.069 Uiso 1 1 calc R . .
H31B H 0.8080 0.3850 0.8073 0.069 Uiso 1 1 calc R . .
C32 C 0.6319(8) 0.4012(5) 0.8166(6) 0.071(3) Uani 1 1 d . . .
H32A H 0.6341 0.4412 0.8018 0.085 Uiso 1 1 calc R C .
H32B H 0.6440 0.3984 0.8746 0.085 Uiso 1 1 calc R . .
Cl1 Cl 0.4954(4) -0.02579(10) 0.6843(3) 0.1234(18) Uani 1 1 d . C .
O1 O 0.4610(6) 0.0280(2) 0.7124(4) 0.072(2) Uani 1 1 d . . .
O2 O 0.4011(16) -0.0457(4) 0.6277(11) 0.207(8) Uani 1 1 d . . .
O3 O 0.5958(10) -0.0174(3) 0.6521(7) 0.154(5) Uani 1 1 d . . .
O4 O 0.5145(11) -0.0657(4) 0.7437(9) 0.171(6) Uani 1 1 d . . .

loop_
_atom_site_aniso_label
_atom_site_aniso_U_11
_atom_site_aniso_U_22
_atom_site_aniso_U_33
_atom_site_aniso_U_23
_atom_site_aniso_U_13
_atom_site_aniso_U_12
Ni1 0.0243(5) 0.0267(5) 0.0308(5) -0.0041(4) 0.0057(4) 0.0033(4)
Ni2 0.0372(6) 0.0363(6) 0.0418(6) 0.0106(4) 0.0100(5) -0.0134(4)
Br1 0.0579(6) 0.0326(5) 0.1475(11) 0.0056(6) 0.0647(7) -0.0013(4)
N1 0.031(3) 0.047(4) 0.034(3) -0.012(3) 0.008(3) -0.001(3)
N2 0.048(5) 0.062(5) 0.032(4) -0.011(3) -0.013(3) 0.030(4)
N3 0.036(4) 0.075(6) 0.053(5) -0.019(4) -0.010(4) 0.016(4)
N4 0.036(4) 0.050(4) 0.045(4) -0.002(3) 0.014(3) 0.009(3)
C1 0.041(5) 0.031(4) 0.061(5) -0.008(4) 0.020(4) -0.018(4)
C2 0.040(6) 0.097(8) 0.100(8) -0.052(7) 0.014(6) -0.029(5)
C3 0.031(4) 0.015(3) 0.063(5) 0.005(3) 0.019(4) 0.006(3)
C4 0.051(6) 0.066(6) 0.045(5) 0.009(5) 0.018(4) 0.019(5)
C5 0.101(10) 0.204(15) 0.029(5) 0.005(7) 0.017(6) 0.094(10)
C8 0.017(4) 0.078(8) 0.122(10) -0.013(7) 0.019(5) 0.001(4)
C9 0.032(5) 0.055(6) 0.080(7) 0.005(5) 0.023(5) 0.001(4)
C10 0.059(6) 0.085(7) 0.059(6) 0.009(5) 0.039(5) 0.003(5)
C11 0.064(7) 0.168(12) 0.032(5) -0.020(6) 0.012(5) 0.046(7)
C12 0.025(5) 0.146(11) 0.046(5) -0.054(6) -0.009(4) 0.002(5)
C13 0.033(4) 0.021(4) 0.050(5) -0.004(3) 0.021(4) 0.001(3)
C14 0.017(3) 0.026(4) 0.044(4) 0.004(3) 0.010(3) 0.000(3)
C15 0.039(5) 0.039(5) 0.126(9) -0.001(5) 0.047(6) -0.005(4)
C16 0.046(5) 0.040(5) 0.101(8) 0.018(5) 0.058(5) 0.003(4)
C17 0.058(6) 0.040(5) 0.071(6) -0.001(4) 0.043(5) 0.005(4)
C18 0.057(5) 0.034(4) 0.034(4) 0.002(3) 0.015(4) 0.009(4)
C19 0.033(4) 0.027(4) 0.040(4) 0.002(3) 0.018(4) 0.003(3)
C20 0.034(4) 0.021(4) 0.043(4) -0.002(3) 0.012(4) -0.003(3)
N5 0.025(3) 0.051(4) 0.054(4) -0.001(3) 0.006(3) -0.013(3)
N6 0.034(4) 0.063(5) 0.041(4) 0.023(3) 0.005(3) 0.008(3)
N7 0.040(4) 0.120(7) 0.031(4) 0.020(4) 0.007(4) -0.024(4)
N8 0.051(4) 0.053(5) 0.040(4) -0.002(3) 0.010(3) -0.011(3)
C21 0.069(7) 0.029(4) 0.080(7) -0.007(4) 0.031(6) -0.014(4)
C22 0.087(8) 0.058(6) 0.097(8) -0.052(6) 0.045(7) -0.024(6)
C23 0.037(4) 0.011(3) 0.054(5) 0.001(3) 0.011(4) 0.005(3)
C24 0.037(5) 0.041(5) 0.066(6) 0.021(4) 0.011(4) 0.011(4)
C25 0.050(6) 0.067(6) 0.062(6) 0.018(5) 0.014(5) 0.004(5)
C26 0.033(5) 0.138(11) 0.049(5) 0.041(6) -0.002(5) 0.005(6)
C27 0.044(6) 0.201(14) 0.030(5) 0.028(7) 0.005(5) -0.019(7)
C28 0.045(6) 0.135(10) 0.032(5) 0.003(5) 0.021(5) -0.027(6)
C29 0.044(6) 0.132(10) 0.046(5) -0.001(6) 0.026(5) -0.034(6)
C30 0.036(5) 0.062(6) 0.059(6) -0.004(5) 0.015(5) -0.010(4)
C31 0.040(5) 0.096(8) 0.036(5) -0.008(5) 0.009(4) -0.021(5)
C32 0.056(6) 0.096(8) 0.065(7) -0.036(6) 0.020(5) -0.035(6)
Cl1 0.143(3) 0.0182(12) 0.262(5) 0.007(2) 0.160(4) 0.0065(16)
O1 0.073(5) 0.038(3) 0.124(6) 0.001(4) 0.062(5) 0.010(3)
O2 0.273(17) 0.052(6) 0.35(2) -0.050(10) 0.192(16) -0.063(9)
O3 0.198(10) 0.036(4) 0.290(14) 0.024(6) 0.192(11) 0.026(5)
O4 0.192(11) 0.054(5) 0.323(16) 0.078(8) 0.179(12) 0.047(6)

loop_
_atom_type_symbol
_atom_type_description
_atom_type_scat_dispersion_real
_atom_type_scat_dispersion_imag
_atom_type_scat_source
C C 0.0033 0.0016 'International Tables Vol C Tables 4.2.6.8 and 6.1.1.4'
H H 0.0000 0.0000 'International Tables Vol C Tables 4.2.6.8 and 6.1.1.4'
N N 0.0061 0.0033 'International Tables Vol C Tables 4.2.6.8 and 6.1.1.4'
O O 0.0106 0.0060 'International Tables Vol C Tables 4.2.6.8 and 6.1.1.4'
Cl Cl 0.1484 0.1585 'International Tables Vol C Tables 4.2.6.8 and 6.1.1.4'
Ni Ni 0.3393 1.1124 'International Tables Vol C Tables 4.2.6.8 and 6.1.1.4'
Br Br -0.2901 2.4595 'International Tables Vol C Tables 4.2.6.8 and 6.1.1.4'

loop_
_geom_angle_atom_site_label_1
_geom_angle_atom_site_label_2
_geom_angle_atom_site_label_3
_geom_angle
_geom_angle_site_symmetry_1
_geom_angle_site_symmetry_3
_geom_angle_publ_flag
N3 Ni1 N4 91.5(3) . . ?
N3 Ni1 N1 170.5(3) . . ?
N4 Ni1 N1 85.4(2) . . ?
N3 Ni1 N2 85.9(3) . . ?
N4 Ni1 N2 174.3(3) . . ?
N1 Ni1 N2 96.3(2) . . ?
N3 Ni1 O1 84.4(3) . . ?
N4 Ni1 O1 91.9(3) . . ?
N1 Ni1 O1 86.7(3) . . ?
N2 Ni1 O1 82.8(3) . . ?
N3 Ni1 Br1 95.0(2) . . ?
N4 Ni1 Br1 96.6(2) . . ?
N1 Ni1 Br1 94.21(19) . . ?
N2 Ni1 Br1 88.7(2) . . ?
O1 Ni1 Br1 171.48(17) . . ?
N5 Ni2 N8 87.5(3) . . ?
N5 Ni2 N7 173.9(3) . . ?
N8 Ni2 N7 89.6(3) . . ?
N5 Ni2 N6 95.1(3) . . ?
N8 Ni2 N6 177.3(3) . . ?
N7 Ni2 N6 87.9(3) . . ?
C12 N1 C1 115.6(6) . . ?
C12 N1 Ni1 105.1(5) . . ?
C1 N1 Ni1 115.8(5) . . ?
C4 N2 C6' 127.0(9) . . ?
C4 N2 C6 105.0(8) . . ?
C6' N2 C6 27.3(7) . . ?
C4 N2 Ni1 119.5(5) . . ?
C6' N2 Ni1 102.0(7) . . ?
C6 N2 Ni1 105.8(6) . . ?
C8 N3 C7 122.5(9) . . ?
C8 N3 C7' 98.2(9) . . ?
C7 N3 C7' 27.2(8) . . ?
C8 N3 Ni1 116.5(6) . . ?
C7 N3 Ni1 103.3(7) . . ?
C7' N3 Ni1 108.2(8) . . ?
C11 N4 C10 112.5(8) . . ?
C11 N4 Ni1 106.3(5) . . ?
C10 N4 Ni1 117.2(5) . . ?
N1 C1 C2 112.9(7) . . ?
N1 C1 C3 110.7(6) . . ?
C2 C1 C3 112.4(7) . . ?
C1 C3 C4 113.8(6) . . ?
C1 C3 C13 111.1(6) . . ?
C4 C3 C13 114.9(7) . . ?
N2 C4 C5 110.1(9) . . ?
N2 C4 C3 113.0(7) . . ?
C5 C4 C3 111.4(7) . . ?
C7 C6 N2 98.4(11) . . ?
C6 C7 N3 112.6(12) . . ?
N2 C6' C7' 118.4(13) . . ?
N3 C7' C6' 95.0(13) . . ?
N3 C8 C9 113.3(7) . . ?
C8 C9 C10 115.4(7) . . ?
N4 C10 C9 110.6(7) . . ?
N4 C11 C12 106.7(8) . . ?
N1 C12 C11 107.4(8) . . ?
C14 C13 C3 116.5(6) . . ?
C19 C14 C15 117.8(7) . . ?
C19 C14 C13 124.0(6) . . ?
C15 C14 C13 118.2(7) . . ?
C16 C15 C14 122.8(8) . . ?
C17 C16 C15 118.7(7) . . ?
C18 C17 C16 119.4(7) . . ?
C17 C18 C19 123.0(8) . . ?
C14 C19 C18 118.2(7) . . ?
C14 C19 C20 123.9(6) . . ?
C18 C19 C20 118.0(6) . . ?
C19 C20 C23 116.5(6) . . ?
C21 N5 C32 111.8(7) . . ?
C21 N5 Ni2 119.1(6) . . ?
C32 N5 Ni2 107.0(5) . . ?
C26 N6 C24 113.0(6) . . ?
C26 N6 Ni2 106.9(5) . . ?
C24 N6 Ni2 123.6(5) . . ?
C28 N7 C27 110.1(8) . . ?
C28 N7 Ni2 120.7(6) . . ?
C27 N7 Ni2 108.6(5) . . ?
C30 N8 C31 110.5(7) . . ?
C30 N8 Ni2 118.6(5) . . ?
C31 N8 Ni2 108.0(5) . . ?
C22 C21 N5 115.5(8) . . ?
C22 C21 C23 110.9(7) . . ?
N5 C21 C23 107.7(6) . . ?
C24 C23 C20 116.2(6) . . ?
C24 C23 C21 111.7(7) . . ?
C20 C23 C21 111.9(6) . . ?
C23 C24 C25 113.9(7) . . ?
C23 C24 N6 113.4(6) . . ?
C25 C24 N6 110.4(7) . . ?
N6 C26 C27 105.8(7) . . ?
N7 C27 C26 107.2(9) . . ?
C29 C28 N7 113.5(9) . . ?
C28 C29 C30 112.1(7) . . ?
N8 C30 C29 109.3(8) . . ?
C32 C31 N8 107.0(8) . . ?
C31 C32 N5 103.9(7) . . ?
O2 Cl1 O3 109.6(9) . . ?
O2 Cl1 O4 105.5(8) . . ?
O3 Cl1 O4 113.1(7) . . ?
O2 Cl1 O1 109.0(7) . . ?
O3 Cl1 O1 107.9(4) . . ?
O4 Cl1 O1 111.6(6) . . ?
Cl1 O1 Ni1 134.1(4) . . ?

loop_
_geom_bond_atom_site_label_1
_geom_bond_atom_site_label_2
_geom_bond_distance
_geom_bond_site_symmetry_2
_geom_bond_publ_flag
Ni1 N3 2.026(7) . ?
Ni1 N4 2.036(6) . ?
Ni1 N1 2.059(6) . ?
Ni1 N2 2.064(6) . ?
Ni1 O1 2.310(6) . ?
Ni1 Br1 2.5939(14) . ?
Ni2 N5 1.921(7) . ?
Ni2 N8 1.924(7) . ?
Ni2 N7 1.944(6) . ?
Ni2 N6 1.946(6) . ?
N1 C12 1.496(9) . ?
N1 C1 1.486(9) . ?
N2 C4 1.462(11) . ?
N2 C6' 1.489(18) . ?
N2 C6 1.563(15) . ?
N3 C8 1.483(11) . ?
N3 C7 1.565(16) . ?
N3 C7' 1.550(19) . ?
N4 C11 1.472(11) . ?
N4 C10 1.478(10) . ?
C1 C2 1.502(12) . ?
C1 C3 1.518(10) . ?
C3 C4 1.546(11) . ?
C3 C13 1.558(9) . ?
C4 C5 1.528(12) . ?
C6 C7 1.48(2) . ?
C6' C7' 1.57(2) . ?
C8 C9 1.495(13) . ?
C9 C10 1.509(12) . ?
C11 C12 1.515(14) . ?
C13 C14 1.508(9) . ?
C14 C19 1.367(10) . ?
C14 C15 1.389(10) . ?
C15 C16 1.381(11) . ?
C16 C17 1.348(12) . ?
C17 C18 1.351(11) . ?
C18 C19 1.399(10) . ?
C19 C20 1.519(9) . ?
C20 C23 1.543(9) . ?
N5 C21 1.496(11) . ?
N5 C32 1.522(10) . ?
N6 C26 1.499(10) . ?
N6 C24 1.529(10) . ?
N7 C28 1.460(12) . ?
N7 C27 1.493(11) . ?
N8 C30 1.457(10) . ?
N8 C31 1.482(10) . ?
C21 C22 1.516(13) . ?
C21 C23 1.564(11) . ?
C23 C24 1.451(11) . ?
C24 C25 1.519(12) . ?
C26 C27 1.537(14) . ?
C28 C29 1.453(12) . ?
C29 C30 1.524(11) . ?
C31 C32 1.495(13) . ?
Cl1 O2 1.367(18) . ?
Cl1 O3 1.379(8) . ?
Cl1 O4 1.388(11) . ?
Cl1 O1 1.457(6) . ?

loop_
_geom_torsion_atom_site_label_1
_geom_torsion_atom_site_label_2
_geom_torsion_atom_site_label_3
_geom_torsion_atom_site_label_4
_geom_torsion
_geom_torsion_site_symmetry_1
_geom_torsion_site_symmetry_2
_geom_torsion_site_symmetry_3
_geom_torsion_site_symmetry_4
_geom_torsion_publ_flag
N3 Ni1 N1 C12 -57.0(18) . . . . ?
N4 Ni1 N1 C12 14.4(6) . . . . ?
N2 Ni1 N1 C12 -160.1(6) . . . . ?
O1 Ni1 N1 C12 -77.7(6) . . . . ?
Br1 Ni1 N1 C12 110.8(6) . . . . ?
N3 Ni1 N1 C1 71.8(17) . . . . ?
N4 Ni1 N1 C1 143.2(5) . . . . ?
N2 Ni1 N1 C1 -31.3(5) . . . . ?
O1 Ni1 N1 C1 51.0(5) . . . . ?
Br1 Ni1 N1 C1 -120.5(5) . . . . ?
N3 Ni1 N2 C4 -145.0(6) . . . . ?
N4 Ni1 N2 C4 -81(3) . . . . ?
N1 Ni1 N2 C4 25.8(6) . . . . ?
O1 Ni1 N2 C4 -60.1(6) . . . . ?
Br1 Ni1 N2 C4 119.9(6) . . . . ?
N3 Ni1 N2 C6' 0.8(8) . . . . ?
N4 Ni1 N2 C6' 64(3) . . . . ?
N1 Ni1 N2 C6' 171.6(8) . . . . ?
O1 Ni1 N2 C6' 85.7(8) . . . . ?
Br1 Ni1 N2 C6' -94.3(8) . . . . ?
N3 Ni1 N2 C6 -27.1(7) . . . . ?
N4 Ni1 N2 C6 36(3) . . . . ?
N1 Ni1 N2 C6 143.7(7) . . . . ?
O1 Ni1 N2 C6 57.8(7) . . . . ?
Br1 Ni1 N2 C6 -122.2(7) . . . . ?
N4 Ni1 N3 C8 42.7(7) . . . . ?
N1 Ni1 N3 C8 113.6(17) . . . . ?
N2 Ni1 N3 C8 -142.5(7) . . . . ?
O1 Ni1 N3 C8 134.4(7) . . . . ?
Br1 Ni1 N3 C8 -54.1(6) . . . . ?
N4 Ni1 N3 C7 179.8(8) . . . . ?
N1 Ni1 N3 C7 -109.3(16) . . . . ?
N2 Ni1 N3 C7 -5.3(8) . . . . ?
O1 Ni1 N3 C7 -88.4(8) . . . . ?
Br1 Ni1 N3 C7 83.0(8) . . . . ?
N4 Ni1 N3 C7' 152.0(9) . . . . ?
N1 Ni1 N3 C7' -137.1(16) . . . . ?
N2 Ni1 N3 C7' -33.1(9) . . . . ?
O1 Ni1 N3 C7' -116.2(9) . . . . ?
Br1 Ni1 N3 C7' 55.2(9) . . . . ?
N3 Ni1 N4 C11 -171.9(7) . . . . ?
N1 Ni1 N4 C11 17.1(7) . . . . ?
N2 Ni1 N4 C11 125(3) . . . . ?
O1 Ni1 N4 C11 103.7(7) . . . . ?
Br1 Ni1 N4 C11 -76.6(7) . . . . ?
N3 Ni1 N4 C10 -45.1(7) . . . . ?
N1 Ni1 N4 C10 143.9(6) . . . . ?
N2 Ni1 N4 C10 -108(3) . . . . ?
O1 Ni1 N4 C10 -129.6(6) . . . . ?
Br1 Ni1 N4 C10 50.2(6) . . . . ?
C12 N1 C1 C2 -52.4(10) . . . . ?
Ni1 N1 C1 C2 -175.8(6) . . . . ?
C12 N1 C1 C3 -179.3(7) . . . . ?
Ni1 N1 C1 C3 57.2(8) . . . . ?
N1 C1 C3 C4 -77.3(8) . . . . ?
C2 C1 C3 C4 155.5(8) . . . . ?
N1 C1 C3 C13 54.3(8) . . . . ?
C2 C1 C3 C13 -72.9(8) . . . . ?
C6' N2 C4 C5 53.6(13) . . . . ?
C6 N2 C4 C5 71.8(10) . . . . ?
Ni1 N2 C4 C5 -169.9(6) . . . . ?
C6' N2 C4 C3 178.9(10) . . . . ?
C6 N2 C4 C3 -163.0(8) . . . . ?
Ni1 N2 C4 C3 -44.6(9) . . . . ?
C1 C3 C4 N2 69.9(9) . . . . ?
C13 C3 C4 N2 -59.8(9) . . . . ?
C1 C3 C4 C5 -165.6(9) . . . . ?
C13 C3 C4 C5 64.7(10) . . . . ?
C4 N2 C6 C7 179.4(9) . . . . ?
C6' N2 C6 C7 -33.4(18) . . . . ?
Ni1 N2 C6 C7 52.2(11) . . . . ?
N2 C6 C7 N3 -62.6(13) . . . . ?
C8 N3 C7 C6 175.1(11) . . . . ?
C7' N3 C7 C6 145(3) . . . . ?
Ni1 N3 C7 C6 41.3(13) . . . . ?
C4 N2 C6' C7' 176.2(11) . . . . ?
C6 N2 C6' C7' 135(3) . . . . ?
Ni1 N2 C6' C7' 33.9(15) . . . . ?
C8 N3 C7' C6' 172.7(11) . . . . ?
C7 N3 C7' C6' -32.3(18) . . . . ?
Ni1 N3 C7' C6' 51.3(13) . . . . ?
N2 C6' C7' N3 -57.7(16) . . . . ?
C7 N3 C8 C9 174.0(10) . . . . ?
C7' N3 C8 C9 -172.8(10) . . . . ?
Ni1 N3 C8 C9 -57.7(10) . . . . ?
N3 C8 C9 C10 67.1(11) . . . . ?
C11 N4 C10 C9 -176.1(8) . . . . ?
Ni1 N4 C10 C9 60.2(9) . . . . ?
C8 C9 C10 N4 -67.5(11) . . . . ?
C10 N4 C11 C12 -174.7(8) . . . . ?
Ni1 N4 C11 C12 -45.1(9) . . . . ?
C1 N1 C12 C11 -171.8(8) . . . . ?
Ni1 N1 C12 C11 -42.9(9) . . . . ?
N4 C11 C12 N1 60.2(11) . . . . ?
C1 C3 C13 C14 146.8(6) . . . . ?
C4 C3 C13 C14 -82.2(8) . . . . ?
C3 C13 C14 C19 132.2(8) . . . . ?
C3 C13 C14 C15 -48.0(10) . . . . ?
C19 C14 C15 C16 0.4(14) . . . . ?
C13 C14 C15 C16 -179.4(9) . . . . ?
C14 C15 C16 C17 0.9(15) . . . . ?
C15 C16 C17 C18 -2.3(15) . . . . ?
C16 C17 C18 C19 2.5(14) . . . . ?
C15 C14 C19 C18 -0.3(11) . . . . ?
C13 C14 C19 C18 179.5(7) . . . . ?
C15 C14 C19 C20 180.0(8) . . . . ?
C13 C14 C19 C20 -0.2(12) . . . . ?
C17 C18 C19 C14 -1.1(12) . . . . ?
C17 C18 C19 C20 178.6(8) . . . . ?
C14 C19 C20 C23 127.0(8) . . . . ?
C18 C19 C20 C23 -52.7(10) . . . . ?
N8 Ni2 N5 C21 147.2(6) . . . . ?
N7 Ni2 N5 C21 85(3) . . . . ?
N6 Ni2 N5 C21 -33.7(6) . . . . ?
N8 Ni2 N5 C32 19.3(6) . . . . ?
N7 Ni2 N5 C32 -43(3) . . . . ?
N6 Ni2 N5 C32 -161.6(6) . . . . ?
N5 Ni2 N6 C26 154.3(6) . . . . ?
N8 Ni2 N6 C26 -46(7) . . . . ?
N7 Ni2 N6 C26 -20.3(7) . . . . ?
N5 Ni2 N6 C24 20.5(6) . . . . ?
N8 Ni2 N6 C24 -180(100) . . . . ?
N7 Ni2 N6 C24 -154.2(6) . . . . ?
N5 Ni2 N7 C28 103(3) . . . . ?
N8 Ni2 N7 C28 41.5(7) . . . . ?
N6 Ni2 N7 C28 -137.3(7) . . . . ?
N5 Ni2 N7 C27 -128(3) . . . . ?
N8 Ni2 N7 C27 170.0(8) . . . . ?
N6 Ni2 N7 C27 -8.9(8) . . . . ?
N5 Ni2 N8 C30 137.7(6) . . . . ?
N7 Ni2 N8 C30 -47.7(6) . . . . ?
N6 Ni2 N8 C30 -22(7) . . . . ?
N5 Ni2 N8 C31 11.1(6) . . . . ?
N7 Ni2 N8 C31 -174.3(6) . . . . ?
N6 Ni2 N8 C31 -148(6) . . . . ?
C32 N5 C21 C22 -47.9(10) . . . . ?
Ni2 N5 C21 C22 -173.5(6) . . . . ?
C32 N5 C21 C23 -172.5(7) . . . . ?
Ni2 N5 C21 C23 61.9(8) . . . . ?
C19 C20 C23 C24 -84.9(8) . . . . ?
C19 C20 C23 C21 145.1(7) . . . . ?
C22 C21 C23 C24 155.9(8) . . . . ?
N5 C21 C23 C24 -76.7(8) . . . . ?
C22 C21 C23 C20 -71.8(9) . . . . ?
N5 C21 C23 C20 55.6(9) . . . . ?
C20 C23 C24 C25 60.6(9) . . . . ?
C21 C23 C24 C25 -169.3(7) . . . . ?
C20 C23 C24 N6 -66.7(9) . . . . ?
C21 C23 C24 N6 63.3(9) . . . . ?
C26 N6 C24 C23 -169.3(7) . . . . ?
Ni2 N6 C24 C23 -37.8(9) . . . . ?
C26 N6 C24 C25 61.5(9) . . . . ?
Ni2 N6 C24 C25 -167.0(5) . . . . ?
C24 N6 C26 C27 -176.8(8) . . . . ?
Ni2 N6 C26 C27 43.9(10) . . . . ?
C28 N7 C27 C26 169.6(8) . . . . ?
Ni2 N7 C27 C26 35.4(10) . . . . ?
N6 C26 C27 N7 -52.2(11) . . . . ?
C27 N7 C28 C29 176.9(8) . . . . ?
Ni2 N7 C28 C29 -55.4(10) . . . . ?
N7 C28 C29 C30 63.0(12) . . . . ?
C31 N8 C30 C29 -168.7(7) . . . . ?
Ni2 N8 C30 C29 65.8(8) . . . . ?
C28 C29 C30 N8 -68.0(11) . . . . ?
C30 N8 C31 C32 -171.1(7) . . . . ?
Ni2 N8 C31 C32 -39.9(8) . . . . ?
N8 C31 C32 N5 55.2(9) . . . . ?
C21 N5 C32 C31 -176.9(7) . . . . ?
Ni2 N5 C32 C31 -44.9(9) . . . . ?
O2 Cl1 O1 Ni1 -92.5(8) . . . . ?
O3 Cl1 O1 Ni1 26.5(10) . . . . ?
O4 Cl1 O1 Ni1 151.4(7) . . . . ?
N3 Ni1 O1 Cl1 -74.3(7) . . . . ?
N4 Ni1 O1 Cl1 17.0(7) . . . . ?
N1 Ni1 O1 Cl1 102.3(7) . . . . ?
N2 Ni1 O1 Cl1 -160.9(7) . . . . ?
Br1 Ni1 O1 Cl1 -161.2(7) . . . . ?
